data_7715371
loop_
_publ_author_name
'Wei, Biao'
'Wang, Chaoqun'
'Miao, Hui'
'Qin, Zhibiao'
'Huang, Mengna'
'Xu, Yan'
'Xue, Wenhui'
'Yang, Shucheng'
'Liu, Chenxu'
'Bai, Cuibing'
'Chen, Zheng'

_publ_section_title
;
 Novel bidentate <i>N</i>-coordinated alkylaluminum complexes: synthesis,
 characterization, and efficient catalysis for hydrophosphonylation.
;
_journal_issue 9
_journal_name_full 'Dalton transactions (Cambridge, England : 2003)'
_journal_page_first 4185
_journal_page_last 4193
_journal_paper_doi 10.1039/d3dt04087a
_journal_volume 53
_journal_year 2024
_chemical_formula_moiety 'C23 H23 Al N2'
_chemical_formula_sum 'C23 H23 Al N2'
_chemical_formula_weight 354.41
_space_group_crystal_system monoclinic
_space_group_IT_number 15
_space_group_name_Hall '-I 2ya'
_space_group_name_H-M_alt 'I 1 2/a 1'
_atom_sites_solution_hydrogens geom
_audit_creation_date 2023-11-14
_audit_creation_method
;
Olex2 1.5-alpha
(compiled 2022.04.07 svn.rca3783a0 for OlexSys, GUI svn.r6498)
;
_audit_update_record
;
2023-12-01 deposited with the CCDC.	2024-01-23 downloaded from the CCDC.
;
_cell_angle_alpha 90
_cell_angle_beta 104.505(5)
_cell_angle_gamma 90
_cell_formula_units_Z 8
_cell_length_a 16.7984(9)
_cell_length_b 11.7252(5)
_cell_length_c 20.9895(9)
_cell_measurement_reflns_used 6017
_cell_measurement_temperature 293(2)
_cell_measurement_theta_max 29.2600
_cell_measurement_theta_min 2.1350
_cell_volume 4002.4(3)
_computing_cell_refinement 'CrysAlisPro 1.171.40.84a (Rigaku OD, 2020)'
_computing_data_collection 'CrysAlisPro 1.171.40.84a (Rigaku OD, 2020)'
_computing_data_reduction 'CrysAlisPro 1.171.40.84a (Rigaku OD, 2020)'
_computing_molecular_graphics 'Olex2 1.5-alpha (Dolomanov et al., 2009)'
_computing_publication_material 'Olex2 1.5-alpha (Dolomanov et al., 2009)'
_computing_structure_refinement 'SHELXL 2018/3 (Sheldrick, 2015)'
_computing_structure_solution 'SHELXT 2018/2 (Sheldrick, 2018)'
_diffrn_ambient_temperature 293(2)
_diffrn_detector 'Hybrid Pixel Array Detector'
_diffrn_detector_area_resol_mean 10.0000
_diffrn_detector_type HyPix
_diffrn_measured_fraction_theta_full 1.000
_diffrn_measured_fraction_theta_max 0.892
_diffrn_measurement_details
;
List of Runs (angles in degrees, time in seconds):

  # Type    Start    End  Width  t~exp~   \w     \q     \k     \f   Frames
#--------------------------------------------------------------------------
  1  \w    -59.00  27.00   0.50   23.00    --  -23.24  43.00 137.00  172
  2  \w     69.00  95.00   0.50   23.00    --   24.18  43.00 137.00   52
  3  \w     -2.00  36.00   0.50   23.00    --  -23.24 -99.00 -60.00   76
  4  \w    -21.00  36.00   0.50   23.00    --  -23.24 -99.00-150.00  114
  5  \w    -63.00  26.00   0.50   23.00    --   24.18 -43.00 -14.00  178
  6  \w    -23.00  35.00   0.50   23.00    --  -23.24 -99.00  60.00  116
  7  \w    -70.00   5.00   0.50   23.00    --   24.18 -19.00  30.00  150
  8  \w    -72.00   5.00   0.50   23.00    --   24.18 -19.00  90.00  154
  9  \w   -107.00 -58.00   0.50   23.00    --  -23.24 -43.00 -14.00   98
 10  \w     50.00 100.00   0.50   23.00    --   24.18 178.00  30.00  100
 11  \w     51.00 107.00   0.50   23.00    --   24.18 178.00 -60.00  112
 12  \w     47.00 100.00   0.50   23.00    --   24.18 178.00 -30.00  106
;
_diffrn_measurement_device 'four-circle diffractometer'
_diffrn_measurement_device_type 'XtaLAB Synergy, Single source at offset/far, HyPix'
_diffrn_measurement_method '\w scans'
_diffrn_orient_matrix_type 'CrysAlisPro convention (1999,Acta A55,543-557)'
_diffrn_orient_matrix_UB_11 -0.0183373000
_diffrn_orient_matrix_UB_12 0.0540286000
_diffrn_orient_matrix_UB_13 -0.0092044000
_diffrn_orient_matrix_UB_21 -0.0371026000
_diffrn_orient_matrix_UB_22 -0.0272575000
_diffrn_orient_matrix_UB_23 -0.0165840000
_diffrn_orient_matrix_UB_31 -0.0137376000
_diffrn_orient_matrix_UB_32 0.0014885000
_diffrn_orient_matrix_UB_33 0.0292873000
_diffrn_radiation_monochromator mirror
_diffrn_radiation_probe x-ray
_diffrn_radiation_type 'Mo K\a'
_diffrn_radiation_wavelength 0.71073
_diffrn_reflns_av_R_equivalents 0.1147
_diffrn_reflns_av_unetI/netI 0.0801
_diffrn_reflns_Laue_measured_fraction_full 1.000
_diffrn_reflns_Laue_measured_fraction_max 0.892
_diffrn_reflns_limit_h_max 21
_diffrn_reflns_limit_h_min -23
_diffrn_reflns_limit_k_max 15
_diffrn_reflns_limit_k_min -15
_diffrn_reflns_limit_l_max 28
_diffrn_reflns_limit_l_min -28
_diffrn_reflns_number 24471
_diffrn_reflns_point_group_measured_fraction_full 1.000
_diffrn_reflns_point_group_measured_fraction_max 0.892
_diffrn_reflns_theta_full 25.242
_diffrn_reflns_theta_max 29.671
_diffrn_reflns_theta_min 2.004
_diffrn_source 'micro-focus sealed X-ray tube'
_diffrn_source_type 'PhotonJet (Mo) X-ray Source'
_exptl_absorpt_coefficient_mu 0.109
_exptl_absorpt_correction_T_max 1.00000
_exptl_absorpt_correction_T_min 0.50655
_exptl_absorpt_correction_type multi-scan
_exptl_absorpt_process_details
;
CrysAlisPro 1.171.40.84a (Rigaku Oxford Diffraction, 2020)
Empirical absorption correction using spherical harmonics,
implemented in SCALE3 ABSPACK scaling algorithm.
;
_exptl_crystal_colour colourless
_exptl_crystal_colour_primary colourless
_exptl_crystal_density_diffrn 1.176
_exptl_crystal_description block
_exptl_crystal_F_000 1504
_exptl_crystal_size_max 0.13
_exptl_crystal_size_mid 0.12
_exptl_crystal_size_min 0.1
_refine_diff_density_max 0.371
_refine_diff_density_min -0.221
_refine_diff_density_rms 0.078
_refine_ls_extinction_method none
_refine_ls_goodness_of_fit_ref 0.972
_refine_ls_hydrogen_treatment constr
_refine_ls_matrix_type full
_refine_ls_number_parameters 238
_refine_ls_number_reflns 5057
_refine_ls_number_restraints 0
_refine_ls_restrained_S_all 0.972
_refine_ls_R_factor_all 0.1131
_refine_ls_R_factor_gt 0.0579
_refine_ls_shift/su_max 0.000
_refine_ls_shift/su_mean 0.000
_refine_ls_structure_factor_coef Fsqd
_refine_ls_weighting_details 'w=1/[\s^2^(Fo^2^)+(0.0977P)^2^] where P=(Fo^2^+2Fc^2^)/3'
_refine_ls_weighting_scheme calc
_refine_ls_wR_factor_gt 0.1510
_refine_ls_wR_factor_ref 0.1775
_reflns_Friedel_coverage 0.000
_reflns_number_gt 2988
_reflns_number_total 5057
_reflns_threshold_expression 'I > 2\s(I)'
_cod_data_source_file d3dt04087a2.cif
_cod_data_source_block d33-c3
_cod_database_code 7715371
_shelx_shelxl_version_number 2018/3
_chemical_oxdiff_formula CHNAl
_shelx_space_group_comment
;
The symmetry employed for this shelxl refinement is uniquely defined
by the following loop, which should always be used as a source of
symmetry information in preference to the above space-group names.
They are only intended as comments.
;
_shelx_estimated_absorpt_t_max 0.989
_shelx_estimated_absorpt_t_min 0.986
_reflns_odcompleteness_completeness 99.94
_reflns_odcompleteness_iscentric 1
_reflns_odcompleteness_theta 27.04
_olex2_refinement_description
;
1.a Ternary CH refined with riding coordinates:
 C15(H15)
1.b Aromatic/amide H refined with riding coordinates:
 C1(H1), C13(H13), C12(H12), C10(H10), C11(H11), C17(H17), C20(H20), C7(H7),
 C18(H18), C4(H4), C19(H19), C6(H6), C5(H5)
1.c Idealised Me refined as rotating group:
 C22(H22A,H22B,H22C), C23(H23A,H23B,H23C), C21(H21A,H21B,H21C)
;
_smtbx_masks_void_probe_radius 1.2
_smtbx_masks_void_truncation_radius 1.2
_olex2_submission_special_instructions 'No special instructions were received'
_oxdiff_exptl_absorpt_empirical_details
;
Empirical correction (ABSPACK) includes:
- Absorption correction using spherical harmonics
- Frame scaling
;
_oxdiff_exptl_absorpt_empirical_full_max 3.777
_oxdiff_exptl_absorpt_empirical_full_min 0.227

loop_
_space_group_symop_operation_xyz
'x, y, z'
'-x+1/2, y, -z'
'x+1/2, y+1/2, z+1/2'
'-x+1, y+1/2, -z+1/2'
'-x, -y, -z'
'x-1/2, -y, z'
'-x+1/2, -y+1/2, -z+1/2'
'x, -y+1/2, z+1/2'

loop_
_atom_site_label
_atom_site_type_symbol
_atom_site_fract_x
_atom_site_fract_y
_atom_site_fract_z
_atom_site_U_iso_or_equiv
_atom_site_adp_type
_atom_site_occupancy
_atom_site_site_symmetry_order
_atom_site_calc_flag
_atom_site_refinement_flags_posn
_atom_site_refinement_flags_adp
_atom_site_refinement_flags_occupancy
_atom_site_disorder_assembly
_atom_site_disorder_group
Al1 Al 0.65688(4) 0.22697(5) 0.62551(3) 0.0487(2) Uani 1 1 d . . . . .
N2 N 0.75499(11) 0.31889(14) 0.62211(7) 0.0503(4) Uani 1 1 d . . . . .
N1 N 0.61195(11) 0.36992(13) 0.64180(8) 0.0508(4) Uani 1 1 d . . . . .
C2 C 0.50794(13) 0.32666(16) 0.70171(9) 0.0487(5) Uani 1 1 d . . . . .
C3 C 0.45154(14) 0.24592(16) 0.65988(10) 0.0507(5) Uani 1 1 d . . . . .
C1 C 0.57109(13) 0.38797(16) 0.68922(9) 0.0490(5) Uani 1 1 d . . . . .
H1 H 0.588560 0.450212 0.716622 0.059 Uiso 1 1 calc R U . . .
C16 C 0.74227(14) 0.43193(16) 0.62251(9) 0.0508(5) Uani 1 1 d . . . . .
C8 C 0.39151(14) 0.21142(16) 0.69235(10) 0.0533(5) Uani 1 1 d . . . . .
C15 C 0.65850(14) 0.46909(16) 0.62719(10) 0.0551(5) Uani 1 1 d . . . . .
H15 H 0.665351 0.523152 0.663774 0.066 Uiso 1 1 calc R U . . .
C9 C 0.40894(14) 0.26896(17) 0.75665(10) 0.0521(5) Uani 1 1 d . . . . .
C14 C 0.47749(14) 0.34005(16) 0.76109(9) 0.0500(5) Uani 1 1 d . . . . .
C13 C 0.50587(15) 0.40742(18) 0.81730(10) 0.0575(5) Uani 1 1 d . . . . .
H13 H 0.550780 0.455578 0.820919 0.069 Uiso 1 1 calc R U . . .
C12 C 0.46609(16) 0.4010(2) 0.86704(10) 0.0651(6) Uani 1 1 d . . . . .
H12 H 0.484766 0.445407 0.904544 0.078 Uiso 1 1 calc R U . . .
C10 C 0.36903(16) 0.26449(19) 0.80699(11) 0.0632(6) Uani 1 1 d . . . . .
H10 H 0.323117 0.218307 0.803453 0.076 Uiso 1 1 calc R U . . .
C11 C 0.39906(18) 0.3304(2) 0.86272(12) 0.0701(7) Uani 1 1 d . . . . .
H11 H 0.373911 0.327026 0.897433 0.084 Uiso 1 1 calc R U . . .
C17 C 0.80423(16) 0.50749(19) 0.61869(11) 0.0645(6) Uani 1 1 d . . . . .
H17 H 0.794531 0.585645 0.617510 0.077 Uiso 1 1 calc R U . . .
C20 C 0.82945(16) 0.27885(19) 0.62035(10) 0.0621(6) Uani 1 1 d . . . . .
H20 H 0.837865 0.200424 0.620859 0.074 Uiso 1 1 calc R U . . .
C7 C 0.32764(16) 0.13999(19) 0.66202(13) 0.0668(6) Uani 1 1 d . . . . .
H7 H 0.288778 0.116944 0.684086 0.080 Uiso 1 1 calc R U . . .
C18 C 0.87993(17) 0.4664(2) 0.61667(12) 0.0729(7) Uani 1 1 d . . . . .
H18 H 0.922163 0.516414 0.614520 0.087 Uiso 1 1 calc R U . . .
C22 C 0.68415(18) 0.12606(18) 0.70155(10) 0.0674(7) Uani 1 1 d . . . . .
H22A H 0.697275 0.051685 0.687983 0.101 Uiso 1 1 calc R U . . .
H22B H 0.637974 0.120650 0.720626 0.101 Uiso 1 1 calc R U . . .
H22C H 0.730632 0.156083 0.733518 0.101 Uiso 1 1 calc R U . . .
C4 C 0.44430(16) 0.2104(2) 0.59516(11) 0.0647(6) Uani 1 1 d . . . . .
H4 H 0.482265 0.234054 0.572387 0.078 Uiso 1 1 calc R U . . .
C19 C 0.89288(17) 0.3495(2) 0.61785(12) 0.0706(6) Uani 1 1 d . . . . .
H19 H 0.943966 0.320007 0.616951 0.085 Uiso 1 1 calc R U . . .
C23 C 0.62329(18) 0.1588(2) 0.53741(10) 0.0720(7) Uani 1 1 d . . . . .
H23A H 0.595826 0.215150 0.506447 0.108 Uiso 1 1 calc R U . . .
H23B H 0.586610 0.096229 0.537980 0.108 Uiso 1 1 calc R U . . .
H23C H 0.671004 0.131660 0.524717 0.108 Uiso 1 1 calc R U . . .
C6 C 0.32241(18) 0.1035(2) 0.59881(14) 0.0780(7) Uani 1 1 d . . . . .
H6 H 0.280183 0.054557 0.578346 0.094 Uiso 1 1 calc R U . . .
C5 C 0.37948(18) 0.1391(2) 0.56520(13) 0.0776(7) Uani 1 1 d . . . . .
H5 H 0.374318 0.114886 0.522157 0.093 Uiso 1 1 calc R U . . .
C21 C 0.61173(17) 0.5291(2) 0.56452(13) 0.0825(8) Uani 1 1 d . . . . .
H21A H 0.602488 0.476655 0.528301 0.124 Uiso 1 1 calc R U . . .
H21B H 0.643404 0.592706 0.555753 0.124 Uiso 1 1 calc R U . . .
H21C H 0.559859 0.555849 0.570058 0.124 Uiso 1 1 calc R U . . .

loop_
_atom_site_aniso_label
_atom_site_aniso_U_11
_atom_site_aniso_U_22
_atom_site_aniso_U_33
_atom_site_aniso_U_23
_atom_site_aniso_U_13
_atom_site_aniso_U_12
Al1 0.0525(5) 0.0463(3) 0.0476(3) -0.0080(2) 0.0130(3) -0.0059(3)
N2 0.0488(12) 0.0508(9) 0.0520(9) -0.0064(7) 0.0142(8) -0.0021(8)
N1 0.0487(12) 0.0499(9) 0.0556(9) -0.0061(7) 0.0164(8) -0.0043(8)
C2 0.0407(13) 0.0524(11) 0.0521(10) -0.0028(8) 0.0098(9) 0.0021(9)
C3 0.0421(13) 0.0507(10) 0.0571(11) -0.0011(8) 0.0081(9) 0.0027(9)
C1 0.0425(13) 0.0507(10) 0.0519(10) -0.0079(8) 0.0084(9) -0.0001(9)
C16 0.0534(14) 0.0520(11) 0.0481(10) -0.0078(8) 0.0145(9) -0.0069(9)
C8 0.0438(14) 0.0470(11) 0.0667(12) 0.0030(9) 0.0094(10) 0.0044(9)
C15 0.0602(16) 0.0461(10) 0.0628(12) -0.0059(8) 0.0226(11) -0.0021(10)
C9 0.0452(14) 0.0480(10) 0.0633(12) 0.0065(9) 0.0142(10) 0.0085(9)
C14 0.0450(13) 0.0509(10) 0.0535(11) 0.0028(8) 0.0116(9) 0.0096(9)
C13 0.0546(15) 0.0585(12) 0.0583(11) -0.0051(9) 0.0120(10) 0.0068(10)
C12 0.0689(18) 0.0710(14) 0.0566(12) -0.0039(10) 0.0177(11) 0.0158(13)
C10 0.0607(17) 0.0574(12) 0.0774(15) 0.0136(11) 0.0284(12) 0.0101(11)
C11 0.077(2) 0.0762(15) 0.0649(14) 0.0114(11) 0.0315(13) 0.0227(14)
C17 0.0644(18) 0.0547(12) 0.0758(14) -0.0122(10) 0.0202(13) -0.0136(11)
C20 0.0569(17) 0.0618(13) 0.0695(14) -0.0050(10) 0.0197(12) 0.0018(11)
C7 0.0514(16) 0.0570(12) 0.0905(17) 0.0000(11) 0.0148(13) -0.0033(11)
C18 0.0599(18) 0.0767(16) 0.0827(16) -0.0147(12) 0.0192(13) -0.0200(13)
C22 0.084(2) 0.0564(12) 0.0592(12) -0.0031(9) 0.0123(12) -0.0101(12)
C4 0.0525(16) 0.0765(15) 0.0622(13) -0.0095(11) 0.0091(11) -0.0048(12)
C19 0.0468(16) 0.0805(16) 0.0863(16) -0.0069(12) 0.0199(12) -0.0017(12)
C23 0.085(2) 0.0777(15) 0.0548(12) -0.0163(10) 0.0202(12) -0.0122(14)
C6 0.0555(18) 0.0748(16) 0.0952(18) -0.0152(13) 0.0027(14) -0.0141(13)
C5 0.067(2) 0.0868(17) 0.0705(14) -0.0183(12) 0.0007(14) -0.0071(15)
C21 0.072(2) 0.0777(16) 0.1016(19) 0.0251(14) 0.0286(16) 0.0182(14)

loop_
_atom_type_symbol
_atom_type_description
_atom_type_scat_dispersion_real
_atom_type_scat_dispersion_imag
_atom_type_scat_source
C C 0.0033 0.0016 'International Tables Vol C Tables 4.2.6.8 and 6.1.1.4'
H H 0.0000 0.0000 'International Tables Vol C Tables 4.2.6.8 and 6.1.1.4'
Al Al 0.0645 0.0514 'International Tables Vol C Tables 4.2.6.8 and 6.1.1.4'
N N 0.0061 0.0033 'International Tables Vol C Tables 4.2.6.8 and 6.1.1.4'

loop_
_geom_angle_atom_site_label_1
_geom_angle_atom_site_label_2
_geom_angle_atom_site_label_3
_geom_angle
_geom_angle_site_symmetry_1
_geom_angle_site_symmetry_3
_geom_angle_publ_flag
N1 Al1 N2 84.18(7) . . ?
N1 Al1 C22 114.22(9) . . ?
N1 Al1 C23 119.62(10) . . ?
C22 Al1 N2 109.41(10) . . ?
C22 Al1 C23 118.54(10) . . ?
C23 Al1 N2 103.45(9) . . ?
C16 N2 Al1 113.63(14) . . ?
C16 N2 C20 119.67(19) . . ?
C20 N2 Al1 126.69(15) . . ?
C1 N1 Al1 124.34(13) . . ?
C1 N1 C15 114.86(15) . . ?
C15 N1 Al1 113.69(13) . . ?
C3 C2 C14 105.48(18) . . ?
C1 C2 C3 130.11(18) . . ?
C1 C2 C14 124.12(18) . . ?
C8 C3 C2 109.21(18) . . ?
C4 C3 C2 131.4(2) . . ?
C4 C3 C8 119.1(2) . . ?
N1 C1 C2 128.30(18) . . ?
N1 C1 H1 115.8 . . ?
C2 C1 H1 115.8 . . ?
N2 C16 C15 116.13(18) . . ?
N2 C16 C17 120.5(2) . . ?
C17 C16 C15 123.32(19) . . ?
C3 C8 C9 108.04(19) . . ?
C7 C8 C3 121.1(2) . . ?
C7 C8 C9 130.7(2) . . ?
N1 C15 C16 109.85(16) . . ?
N1 C15 H15 108.1 . . ?
N1 C15 C21 111.0(2) . . ?
C16 C15 H15 108.1 . . ?
C16 C15 C21 111.51(17) . . ?
C21 C15 H15 108.1 . . ?
C14 C9 C8 107.71(17) . . ?
C10 C9 C8 131.2(2) . . ?
C10 C9 C14 121.1(2) . . ?
C9 C14 C2 109.50(17) . . ?
C13 C14 C2 131.1(2) . . ?
C13 C14 C9 119.38(19) . . ?
C14 C13 H13 120.6 . . ?
C12 C13 C14 118.8(2) . . ?
C12 C13 H13 120.6 . . ?
C13 C12 H12 119.2 . . ?
C13 C12 C11 121.7(2) . . ?
C11 C12 H12 119.2 . . ?
C9 C10 H10 120.7 . . ?
C9 C10 C11 118.6(2) . . ?
C11 C10 H10 120.7 . . ?
C12 C11 C10 120.5(2) . . ?
C12 C11 H11 119.8 . . ?
C10 C11 H11 119.8 . . ?
C16 C17 H17 120.2 . . ?
C18 C17 C16 119.6(2) . . ?
C18 C17 H17 120.2 . . ?
N2 C20 H20 119.0 . . ?
N2 C20 C19 122.1(2) . . ?
C19 C20 H20 119.0 . . ?
C8 C7 H7 120.4 . . ?
C6 C7 C8 119.1(2) . . ?
C6 C7 H7 120.4 . . ?
C17 C18 H18 120.4 . . ?
C17 C18 C19 119.3(2) . . ?
C19 C18 H18 120.4 . . ?
Al1 C22 H22A 109.5 . . ?
Al1 C22 H22B 109.5 . . ?
Al1 C22 H22C 109.5 . . ?
H22A C22 H22B 109.5 . . ?
H22A C22 H22C 109.5 . . ?
H22B C22 H22C 109.5 . . ?
C3 C4 H4 120.5 . . ?
C5 C4 C3 119.1(2) . . ?
C5 C4 H4 120.5 . . ?
C20 C19 C18 118.8(2) . . ?
C20 C19 H19 120.6 . . ?
C18 C19 H19 120.6 . . ?
Al1 C23 H23A 109.5 . . ?
Al1 C23 H23B 109.5 . . ?
Al1 C23 H23C 109.5 . . ?
H23A C23 H23B 109.5 . . ?
H23A C23 H23C 109.5 . . ?
H23B C23 H23C 109.5 . . ?
C7 C6 H6 119.6 . . ?
C7 C6 C5 120.8(2) . . ?
C5 C6 H6 119.6 . . ?
C4 C5 H5 119.6 . . ?
C6 C5 C4 120.8(2) . . ?
C6 C5 H5 119.6 . . ?
C15 C21 H21A 109.5 . . ?
C15 C21 H21B 109.5 . . ?
C15 C21 H21C 109.5 . . ?
H21A C21 H21B 109.5 . . ?
H21A C21 H21C 109.5 . . ?
H21B C21 H21C 109.5 . . ?

loop_
_geom_bond_atom_site_label_1
_geom_bond_atom_site_label_2
_geom_bond_distance
_geom_bond_site_symmetry_2
_geom_bond_publ_flag
Al1 N2 1.9853(18) . ?
Al1 N1 1.9040(17) . ?
Al1 C22 1.947(2) . ?
Al1 C23 1.963(2) . ?
N2 C16 1.343(3) . ?
N2 C20 1.345(3) . ?
N1 C1 1.360(2) . ?
N1 C15 1.476(2) . ?
C2 C3 1.466(3) . ?
C2 C1 1.360(3) . ?
C2 C14 1.469(3) . ?
C3 C8 1.410(3) . ?
C3 C4 1.397(3) . ?
C1 H1 0.9300 . ?
C16 C15 1.500(3) . ?
C16 C17 1.384(3) . ?
C8 C9 1.471(3) . ?
C8 C7 1.384(3) . ?
C15 H15 0.9800 . ?
C15 C21 1.525(3) . ?
C9 C14 1.406(3) . ?
C9 C10 1.387(3) . ?
C14 C13 1.401(3) . ?
C13 H13 0.9300 . ?
C13 C12 1.375(3) . ?
C12 H12 0.9300 . ?
C12 C11 1.383(4) . ?
C10 H10 0.9300 . ?
C10 C11 1.387(3) . ?
C11 H11 0.9300 . ?
C17 H17 0.9300 . ?
C17 C18 1.370(3) . ?
C20 H20 0.9300 . ?
C20 C19 1.361(3) . ?
C7 H7 0.9300 . ?
C7 C6 1.376(4) . ?
C18 H18 0.9300 . ?
C18 C19 1.387(4) . ?
C22 H22A 0.9600 . ?
C22 H22B 0.9600 . ?
C22 H22C 0.9600 . ?
C4 H4 0.9300 . ?
C4 C5 1.392(3) . ?
C19 H19 0.9300 . ?
C23 H23A 0.9600 . ?
C23 H23B 0.9600 . ?
C23 H23C 0.9600 . ?
C6 H6 0.9300 . ?
C6 C5 1.389(4) . ?
C5 H5 0.9300 . ?
C21 H21A 0.9600 . ?
C21 H21B 0.9600 . ?
C21 H21C 0.9600 . ?

loop_
_geom_torsion_atom_site_label_1
_geom_torsion_atom_site_label_2
_geom_torsion_atom_site_label_3
_geom_torsion_atom_site_label_4
_geom_torsion
_geom_torsion_site_symmetry_1
_geom_torsion_site_symmetry_2
_geom_torsion_site_symmetry_3
_geom_torsion_site_symmetry_4
_geom_torsion_publ_flag
Al1 N2 C16 C15 1.6(2) . . . . ?
Al1 N2 C16 C17 -178.39(15) . . . . ?
Al1 N2 C20 C19 179.78(17) . . . . ?
Al1 N1 C1 C2 -50.0(3) . . . . ?
Al1 N1 C15 C16 -16.8(2) . . . . ?
Al1 N1 C15 C21 106.96(18) . . . . ?
N2 C16 C15 N1 9.6(2) . . . . ?
N2 C16 C15 C21 -113.8(2) . . . . ?
N2 C16 C17 C18 -2.1(3) . . . . ?
N2 C20 C19 C18 -0.4(4) . . . . ?
C2 C3 C8 C9 -0.6(2) . . . . ?
C2 C3 C8 C7 176.29(19) . . . . ?
C2 C3 C4 C5 -174.3(2) . . . . ?
C2 C14 C13 C12 -178.4(2) . . . . ?
C3 C2 C1 N1 -18.4(4) . . . . ?
C3 C2 C14 C9 2.0(2) . . . . ?
C3 C2 C14 C13 -178.9(2) . . . . ?
C3 C8 C9 C14 1.9(2) . . . . ?
C3 C8 C9 C10 -180.0(2) . . . . ?
C3 C8 C7 C6 -0.8(3) . . . . ?
C3 C4 C5 C6 0.2(4) . . . . ?
C1 N1 C15 C16 135.09(17) . . . . ?
C1 N1 C15 C21 -101.1(2) . . . . ?
C1 C2 C3 C8 -174.8(2) . . . . ?
C1 C2 C3 C4 -1.9(4) . . . . ?
C1 C2 C14 C9 176.49(19) . . . . ?
C1 C2 C14 C13 -4.4(3) . . . . ?
C16 N2 C20 C19 -1.1(3) . . . . ?
C16 C17 C18 C19 0.6(3) . . . . ?
C8 C3 C4 C5 -2.0(3) . . . . ?
C8 C9 C14 C2 -2.4(2) . . . . ?
C8 C9 C14 C13 178.35(17) . . . . ?
C8 C9 C10 C11 -179.1(2) . . . . ?
C8 C7 C6 C5 -1.0(4) . . . . ?
C15 N1 C1 C2 161.5(2) . . . . ?
C15 C16 C17 C18 177.9(2) . . . . ?
C9 C8 C7 C6 175.3(2) . . . . ?
C9 C14 C13 C12 0.7(3) . . . . ?
C9 C10 C11 C12 1.6(3) . . . . ?
C14 C2 C3 C8 -0.8(2) . . . . ?
C14 C2 C3 C4 172.1(2) . . . . ?
C14 C2 C1 N1 168.5(2) . . . . ?
C14 C9 C10 C11 -1.1(3) . . . . ?
C14 C13 C12 C11 -0.2(3) . . . . ?
C13 C12 C11 C10 -1.0(4) . . . . ?
C10 C9 C14 C2 179.22(18) . . . . ?
C10 C9 C14 C13 0.0(3) . . . . ?
C17 C16 C15 N1 -170.42(18) . . . . ?
C17 C16 C15 C21 66.1(3) . . . . ?
C17 C18 C19 C20 0.6(4) . . . . ?
C20 N2 C16 C15 -177.68(17) . . . . ?
C20 N2 C16 C17 2.4(3) . . . . ?
C7 C8 C9 C14 -174.6(2) . . . . ?
C7 C8 C9 C10 3.5(4) . . . . ?
C7 C6 C5 C4 1.4(4) . . . . ?
C4 C3 C8 C9 -174.57(19) . . . . ?
C4 C3 C8 C7 2.4(3) . . . . ?

loop_
_smtbx_masks_void_nr
_smtbx_masks_void_average_x
_smtbx_masks_void_average_y
_smtbx_masks_void_average_z
_smtbx_masks_void_volume
_smtbx_masks_void_count_electrons
_smtbx_masks_void_content
1 0.250 0.184 1.000 15.7 0.0 ?
2 0.250 0.316 0.500 15.7 0.0 ?
3 0.750 0.684 0.500 15.7 0.0 ?
4 0.750 0.816 1.000 15.7 0.0 ?
